data_7109480
loop_
_publ_author_name
'Seowoo Kim'
'Paul D. Boyle'
'Matthew S. McCready'
'Kyle R. Pellarin'
'Richard J. Puddephatt'

_publ_section_title
;
 Easy activation of the aryl-sulfur bond by platinum(II)
;
_journal_name_full Chem.Commun.
_journal_page_first 6421
_journal_paper_doi 10.1039/c3cc43303j
_journal_volume 49
_journal_year 2013
_chemical_formula_sum 'C32 H38 N2 Pt2 S2'
_chemical_formula_weight 904.94
_chemical_name_systematic
;
 ?
;
_space_group_crystal_system triclinic
_space_group_IT_number 2
_space_group_name_Hall '-P 1'
_space_group_name_H-M_alt 'P -1'
_symmetry_space_group_name_Hall '-P 1'
_symmetry_space_group_name_H-M 'P -1'
_atom_sites_solution_hydrogens geom
_atom_sites_solution_primary direct
_atom_sites_solution_secondary difmap
_audit_creation_method SHELXL-2012
_cell_angle_alpha 93.302(8)
_cell_angle_beta 109.27(3)
_cell_angle_gamma 108.338(14)
_cell_formula_units_Z 1
_cell_length_a 8.461(5)
_cell_length_b 9.198(6)
_cell_length_c 11.156(5)
_cell_measurement_reflns_used 9893
_cell_measurement_temperature 150
_cell_measurement_theta_max 33.40
_cell_measurement_theta_min 2.71
_cell_volume 765.2(8)
_computing_cell_refinement SAINT
_computing_data_collection Apex2
_computing_data_reduction SAINT
_computing_molecular_graphics NRCVAX
_computing_publication_material cif2tables.py
_computing_structure_refinement SHELXL-2013
_computing_structure_solution SIR92
_diffrn_ambient_temperature 150
_diffrn_measured_fraction_theta_full 0.997
_diffrn_measured_fraction_theta_max 0.936
_diffrn_measurement_device_type 'Nonius KappaCCD'
_diffrn_measurement_method 'omega and phi scans'
_diffrn_radiation_type MoK\a
_diffrn_radiation_wavelength 0.71073
_diffrn_reflns_av_R_equivalents 0.0381
_diffrn_reflns_av_unetI/netI 0.0418
_diffrn_reflns_Laue_measured_fraction_full 0.997
_diffrn_reflns_Laue_measured_fraction_max 0.936
_diffrn_reflns_limit_h_max 13
_diffrn_reflns_limit_h_min -13
_diffrn_reflns_limit_k_max 14
_diffrn_reflns_limit_k_min -14
_diffrn_reflns_limit_l_max 17
_diffrn_reflns_limit_l_min -17
_diffrn_reflns_number 21667
_diffrn_reflns_point_group_measured_fraction_full 0.997
_diffrn_reflns_point_group_measured_fraction_max 0.936
_diffrn_reflns_theta_full 25.242
_diffrn_reflns_theta_max 34.985
_diffrn_reflns_theta_min 3.824
_diffrn_source 'sealed tube'
_exptl_absorpt_coefficient_mu 9.291
_exptl_absorpt_correction_T_max 0.7468
_exptl_absorpt_correction_T_min 0.4615
_exptl_absorpt_correction_type multi-scan
_exptl_absorpt_process_details SADABS
_exptl_crystal_colour 'pale greenish yellow'
_exptl_crystal_density_diffrn 1.964
_exptl_crystal_description prism
_exptl_crystal_F_000 432
_exptl_crystal_size_max 0.466
_exptl_crystal_size_mid 0.254
_exptl_crystal_size_min 0.091
_refine_diff_density_max 1.276
_refine_diff_density_min -1.363
_refine_diff_density_rms 0.200
_refine_ls_extinction_method none
_refine_ls_goodness_of_fit_ref 1.094
_refine_ls_hydrogen_treatment constr
_refine_ls_matrix_type full
_refine_ls_number_parameters 175
_refine_ls_number_reflns 6292
_refine_ls_number_restraints 0
_refine_ls_restrained_S_all 1.094
_refine_ls_R_factor_all 0.0367
_refine_ls_R_factor_gt 0.0275
_refine_ls_shift/su_max 0.001
_refine_ls_shift/su_mean 0.000
_refine_ls_structure_factor_coef Fsqd
_refine_ls_weighting_details
;
 w=1/[\s^2^(Fo^2^)+(0.0147P)^2^+0.6604P]
 where P=(Fo^2^+2Fc^2^)/3
;
_refine_ls_weighting_scheme calc
_refine_ls_wR_factor_gt 0.0488
_refine_ls_wR_factor_ref 0.0507
_reflns_Friedel_coverage 0.000
_reflns_number_gt 5508
_reflns_number_total 6292
_reflns_threshold_expression 'I > 2\s(I)'
_cod_data_source_file c3cc43303j.txt
_cod_data_source_block 7a
_cod_database_code 7109480
_shelx_space_group_comment
;
The symmetry employed for this shelxl refinement is uniquely defined
by the following loop, which should always be used as a source of
symmetry information in preference to the above space-group names.
They are only intended as comments.
;
_shelx_estimated_absorpt_t_min 0.098
_shelx_estimated_absorpt_t_max 0.485
_shelxl_version_number 2012-9

loop_
_space_group_symop_operation_xyz
'x, y, z'
'-x, -y, -z'

loop_
_atom_site_label
_atom_site_type_symbol
_atom_site_fract_x
_atom_site_fract_y
_atom_site_fract_z
_atom_site_U_iso_or_equiv
_atom_site_adp_type
_atom_site_occupancy
_atom_site_site_symmetry_order
_atom_site_calc_flag
_atom_site_refinement_flags_posn
_atom_site_refinement_flags_adp
Pt1 Pt 0.35141(2) 0.08496(2) 0.39376(2) 0.01362(3) Uani 1 1 d . .
S1 S 0.63638(9) 0.05061(8) 0.42342(7) 0.01664(13) Uani 1 1 d . .
C1 C 0.1232(4) 0.1294(4) 0.3854(3) 0.0237(6) Uani 1 1 d . .
H1A H 0.1477 0.2416 0.3925 0.036 Uiso 1 1 calc R U
H1B H 0.0878 0.0927 0.4567 0.036 Uiso 1 1 calc R U
H1C H 0.0261 0.0749 0.3030 0.036 Uiso 1 1 calc R U
C2 C 0.5015(4) 0.2972(3) 0.5128(3) 0.0251(6) Uani 1 1 d . .
H2A H 0.6020 0.3499 0.4869 0.038 Uiso 1 1 calc R U
H2B H 0.5475 0.2818 0.6022 0.038 Uiso 1 1 calc R U
H2C H 0.4266 0.3611 0.5062 0.038 Uiso 1 1 calc R U
C3 C 0.3408(4) 0.1770(3) 0.2325(3) 0.0191(5) Uani 1 1 d . .
C4 C 0.4050(4) 0.3329(4) 0.2188(3) 0.0263(6) Uani 1 1 d . .
H4 H 0.4614 0.4127 0.2931 0.032 Uiso 1 1 calc R U
C5 C 0.3870(5) 0.3725(4) 0.0974(3) 0.0319(7) Uani 1 1 d . .
H5 H 0.4302 0.4791 0.0904 0.038 Uiso 1 1 calc R U
C6 C 0.3070(5) 0.2588(4) -0.0136(3) 0.0335(8) Uani 1 1 d . .
H6 H 0.2983 0.2875 -0.0954 0.040 Uiso 1 1 calc R U
C7 C 0.2406(5) 0.1047(4) -0.0040(3) 0.0310(7) Uani 1 1 d . .
H7 H 0.1850 0.0262 -0.0792 0.037 Uiso 1 1 calc R U
C8 C 0.2555(4) 0.0639(4) 0.1175(3) 0.0224(6) Uani 1 1 d . .
C9 C 0.1732(4) -0.0943(4) 0.1315(3) 0.0230(6) Uani 1 1 d . .
H9 H 0.1104 -0.1751 0.0578 0.028 Uiso 1 1 calc R U
N1 N 0.1861(3) -0.1246(3) 0.2450(2) 0.0172(4) Uani 1 1 d . .
C10 C 0.0935(4) -0.2791(3) 0.2569(3) 0.0194(5) Uani 1 1 d . .
C11 C -0.0028(4) -0.2988(3) 0.3383(3) 0.0214(6) Uani 1 1 d . .
H11 H -0.0024 -0.2103 0.3869 0.026 Uiso 1 1 calc R U
C12 C -0.0996(4) -0.4478(4) 0.3489(3) 0.0285(7) Uani 1 1 d . .
H12 H -0.1668 -0.4607 0.4035 0.034 Uiso 1 1 calc R U
C13 C -0.0981(5) -0.5778(4) 0.2799(4) 0.0360(8) Uani 1 1 d . .
H13 H -0.1652 -0.6795 0.2863 0.043 Uiso 1 1 calc R U
C14 C 0.0022(5) -0.5577(4) 0.2015(4) 0.0364(8) Uani 1 1 d . .
H14 H 0.0061 -0.6464 0.1562 0.044 Uiso 1 1 calc R U
C15 C 0.0970(5) -0.4098(4) 0.1881(3) 0.0278(7) Uani 1 1 d . .
H15 H 0.1635 -0.3973 0.1330 0.033 Uiso 1 1 calc R U
C16 C 0.6121(4) -0.0757(4) 0.2820(3) 0.0274(7) Uani 1 1 d . .
H16A H 0.5020 -0.1668 0.2582 0.041 Uiso 1 1 calc R U
H16B H 0.7152 -0.1096 0.3016 0.041 Uiso 1 1 calc R U
H16C H 0.6059 -0.0186 0.2101 0.041 Uiso 1 1 calc R U

loop_
_atom_site_aniso_label
_atom_site_aniso_U_11
_atom_site_aniso_U_22
_atom_site_aniso_U_33
_atom_site_aniso_U_23
_atom_site_aniso_U_13
_atom_site_aniso_U_12
Pt1 0.01459(5) 0.01415(5) 0.01171(5) 0.00145(3) 0.00458(3) 0.00495(3)
S1 0.0154(3) 0.0203(3) 0.0142(3) 0.0034(2) 0.0061(2) 0.0056(2)
C1 0.0250(15) 0.0278(15) 0.0234(15) 0.0060(12) 0.0107(12) 0.0141(12)
C2 0.0324(17) 0.0173(13) 0.0207(15) -0.0002(11) 0.0060(13) 0.0069(12)
C3 0.0164(12) 0.0233(13) 0.0185(13) 0.0062(11) 0.0073(10) 0.0069(10)
C4 0.0310(17) 0.0257(15) 0.0245(16) 0.0095(12) 0.0132(13) 0.0090(13)
C5 0.0332(18) 0.0350(18) 0.0321(18) 0.0197(15) 0.0174(15) 0.0099(14)
C6 0.0289(17) 0.050(2) 0.0237(16) 0.0190(15) 0.0118(14) 0.0115(15)
C7 0.0275(16) 0.045(2) 0.0144(14) 0.0076(13) 0.0059(12) 0.0069(15)
C8 0.0204(14) 0.0293(15) 0.0152(13) 0.0051(11) 0.0054(11) 0.0068(12)
C9 0.0221(14) 0.0274(15) 0.0147(13) -0.0014(11) 0.0044(11) 0.0057(12)
N1 0.0159(11) 0.0210(11) 0.0132(10) 0.0021(9) 0.0045(9) 0.0058(9)
C10 0.0173(13) 0.0201(13) 0.0168(13) 0.0011(10) 0.0035(10) 0.0048(10)
C11 0.0192(13) 0.0240(14) 0.0173(13) 0.0023(11) 0.0041(11) 0.0060(11)
C12 0.0219(15) 0.0291(16) 0.0302(17) 0.0082(13) 0.0087(13) 0.0036(12)
C13 0.0346(19) 0.0207(15) 0.039(2) 0.0086(14) 0.0048(16) 0.0007(14)
C14 0.046(2) 0.0210(15) 0.0322(19) -0.0026(13) 0.0061(16) 0.0091(15)
C15 0.0304(17) 0.0262(15) 0.0232(15) -0.0020(12) 0.0079(13) 0.0085(13)
C16 0.0264(15) 0.0399(18) 0.0198(15) 0.0015(13) 0.0113(12) 0.0147(14)

loop_
_atom_type_symbol
_atom_type_description
_atom_type_scat_dispersion_real
_atom_type_scat_dispersion_imag
_atom_type_scat_source
C C 0.0033 0.0016 'International Tables Vol C Tables 4.2.6.8 and 6.1.1.4'
H H 0.0000 0.0000 'International Tables Vol C Tables 4.2.6.8 and 6.1.1.4'
N N 0.0061 0.0033 'International Tables Vol C Tables 4.2.6.8 and 6.1.1.4'
Pt Pt -1.7033 8.3905 'International Tables Vol C Tables 4.2.6.8 and 6.1.1.4'
S S 0.1246 0.1234 'International Tables Vol C Tables 4.2.6.8 and 6.1.1.4'

loop_
_geom_angle_atom_site_label_1
_geom_angle_atom_site_label_2
_geom_angle_atom_site_label_3
_geom_angle
_geom_angle_site_symmetry_1
_geom_angle_site_symmetry_3
C3 Pt1 C2 92.81(13) . .
C3 Pt1 C1 88.49(12) . .
C2 Pt1 C1 88.53(14) . .
C3 Pt1 N1 79.64(11) . .
C2 Pt1 N1 172.33(11) . .
C1 Pt1 N1 89.94(12) . .
C3 Pt1 S1 174.08(8) . 2_656
C2 Pt1 S1 92.20(10) . 2_656
C1 Pt1 S1 94.79(9) . 2_656
N1 Pt1 S1 95.41(8) . 2_656
C3 Pt1 S1 93.91(9) . .
C2 Pt1 S1 86.33(10) . .
C1 Pt1 S1 174.43(9) . .
N1 Pt1 S1 95.44(7) . .
S1 Pt1 S1 83.27(3) 2_656 .
C16 S1 Pt1 111.38(12) . 2_656
C16 S1 Pt1 109.45(11) . .
Pt1 S1 Pt1 96.73(3) 2_656 .
Pt1 C1 H1A 109.5 . .
Pt1 C1 H1B 109.5 . .
H1A C1 H1B 109.5 . .
Pt1 C1 H1C 109.5 . .
H1A C1 H1C 109.5 . .
H1B C1 H1C 109.5 . .
Pt1 C2 H2A 109.5 . .
Pt1 C2 H2B 109.5 . .
H2A C2 H2B 109.5 . .
Pt1 C2 H2C 109.5 . .
H2A C2 H2C 109.5 . .
H2B C2 H2C 109.5 . .
C4 C3 C8 116.7(3) . .
C4 C3 Pt1 129.8(2) . .
C8 C3 Pt1 113.5(2) . .
C5 C4 C3 120.9(3) . .
C5 C4 H4 119.6 . .
C3 C4 H4 119.6 . .
C6 C5 C4 121.2(3) . .
C6 C5 H5 119.4 . .
C4 C5 H5 119.4 . .
C7 C6 C5 119.4(3) . .
C7 C6 H6 120.3 . .
C5 C6 H6 120.3 . .
C6 C7 C8 119.7(3) . .
C6 C7 H7 120.2 . .
C8 C7 H7 120.2 . .
C7 C8 C3 122.0(3) . .
C7 C8 C9 121.7(3) . .
C3 C8 C9 116.1(3) . .
N1 C9 C8 119.2(3) . .
N1 C9 H9 120.4 . .
C8 C9 H9 120.4 . .
C9 N1 C10 118.8(2) . .
C9 N1 Pt1 111.0(2) . .
C10 N1 Pt1 130.18(19) . .
C11 C10 C15 119.8(3) . .
C11 C10 N1 118.7(3) . .
C15 C10 N1 121.5(3) . .
C10 C11 C12 120.2(3) . .
C10 C11 H11 119.9 . .
C12 C11 H11 119.9 . .
C13 C12 C11 120.2(3) . .
C13 C12 H12 119.9 . .
C11 C12 H12 119.9 . .
C12 C13 C14 119.4(3) . .
C12 C13 H13 120.3 . .
C14 C13 H13 120.3 . .
C15 C14 C13 121.0(3) . .
C15 C14 H14 119.5 . .
C13 C14 H14 119.5 . .
C14 C15 C10 119.2(3) . .
C14 C15 H15 120.4 . .
C10 C15 H15 120.4 . .
S1 C16 H16A 109.5 . .
S1 C16 H16B 109.5 . .
H16A C16 H16B 109.5 . .
S1 C16 H16C 109.5 . .
H16A C16 H16C 109.5 . .
H16B C16 H16C 109.5 . .

loop_
_geom_bond_atom_site_label_1
_geom_bond_atom_site_label_2
_geom_bond_distance
_geom_bond_site_symmetry_2
Pt1 C3 2.020(3) .
Pt1 C2 2.053(3) .
Pt1 C1 2.070(3) .
Pt1 N1 2.197(3) .
Pt1 S1 2.4414(12) 2_656
Pt1 S1 2.4470(15) .
S1 C16 1.818(3) .
S1 Pt1 2.4414(12) 2_656
C1 H1A 0.9800 .
C1 H1B 0.9800 .
C1 H1C 0.9800 .
C2 H2A 0.9800 .
C2 H2B 0.9800 .
C2 H2C 0.9800 .
C3 C4 1.401(4) .
C3 C8 1.418(4) .
C4 C5 1.394(5) .
C4 H4 0.9500 .
C5 C6 1.392(5) .
C5 H5 0.9500 .
C6 C7 1.376(5) .
C6 H6 0.9500 .
C7 C8 1.403(4) .
C7 H7 0.9500 .
C8 C9 1.445(4) .
C9 N1 1.290(4) .
C9 H9 0.9500 .
N1 C10 1.429(4) .
C10 C11 1.391(4) .
C10 C15 1.402(4) .
C11 C12 1.393(4) .
C11 H11 0.9500 .
C12 C13 1.390(5) .
C12 H12 0.9500 .
C13 C14 1.390(6) .
C13 H13 0.9500 .
C14 C15 1.390(5) .
C14 H14 0.9500 .
C15 H15 0.9500 .
C16 H16A 0.9800 .
C16 H16B 0.9800 .
C16 H16C 0.9800 .

loop_
_geom_torsion_atom_site_label_1
_geom_torsion_atom_site_label_2
_geom_torsion_atom_site_label_3
_geom_torsion_atom_site_label_4
_geom_torsion
C8 C3 C4 C5 -0.9(5)
Pt1 C3 C4 C5 178.8(2)
C3 C4 C5 C6 -0.8(5)
C4 C5 C6 C7 1.5(5)
C5 C6 C7 C8 -0.5(5)
C6 C7 C8 C3 -1.3(5)
C6 C7 C8 C9 174.0(3)
C4 C3 C8 C7 2.0(5)
Pt1 C3 C8 C7 -177.8(3)
C4 C3 C8 C9 -173.6(3)
Pt1 C3 C8 C9 6.6(4)
C7 C8 C9 N1 -177.7(3)
C3 C8 C9 N1 -2.1(4)
C8 C9 N1 C10 175.5(3)
C8 C9 N1 Pt1 -3.1(3)
C9 N1 C10 C11 -134.6(3)
Pt1 N1 C10 C11 43.7(4)
C9 N1 C10 C15 45.0(4)
Pt1 N1 C10 C15 -136.7(3)
C15 C10 C11 C12 -1.8(4)
N1 C10 C11 C12 177.8(3)
C10 C11 C12 C13 1.1(5)
C11 C12 C13 C14 0.7(5)
C12 C13 C14 C15 -1.8(6)
C13 C14 C15 C10 1.1(5)
C11 C10 C15 C14 0.7(5)
N1 C10 C15 C14 -178.9(3)
